data_7712136
loop_
_publ_author_name
'Watson, Lachlan J.'
'Hill, Anthony F.'

_publ_section_title
;
 C-H activation in bimetallic rhodium complexes to afford N-heterocyclic
 carbene pincer complexes.
;
_journal_issue 7
_journal_name_full 'Dalton transactions (Cambridge, England : 2003)'
_journal_page_first 2164
_journal_page_last 2174
_journal_paper_doi 10.1039/d2dt03984b
_journal_volume 52
_journal_year 2023
_chemical_formula_moiety 'C76 H64 N4 O2 P4 Rh2, 2(C4 H10 O)'
_chemical_formula_sum 'C84 H84 N4 O4 P4 Rh2'
_chemical_formula_weight 1543.25
_space_group_crystal_system monoclinic
_space_group_IT_number 15
_space_group_name_Hall '-I 2ya'
_space_group_name_H-M_alt 'I 1 2/a 1'
_atom_sites_solution_hydrogens geom
_atom_sites_solution_primary dual
_audit_creation_date 2022-11-25
_audit_creation_method
;
Olex2 1.5
(compiled 2022.04.07 svn.rca3783a0 for OlexSys, GUI svn.r6498)
;
_audit_update_record
;
2022-11-25 deposited with the CCDC.	2023-01-16 downloaded from the CCDC.
;
_cell_angle_alpha 90
_cell_angle_beta 115.376(2)
_cell_angle_gamma 90
_cell_formula_units_Z 4
_cell_length_a 26.9934(4)
_cell_length_b 12.76730(10)
_cell_length_c 23.3601(4)
_cell_measurement_reflns_used 11117
_cell_measurement_temperature 150.00(10)
_cell_measurement_theta_max 73.7820
_cell_measurement_theta_min 4.0330
_cell_volume 7273.9(2)
_computing_cell_refinement 'CrysAlisPro 1.171.40.82a (Rigaku OD, 2020)'
_computing_data_collection 'CrysAlisPro 1.171.40.82a (Rigaku OD, 2020)'
_computing_data_reduction 'CrysAlisPro 1.171.40.82a (Rigaku OD, 2020)'
_computing_molecular_graphics 'Olex2 1.5 (Dolomanov et al., 2009)'
_computing_publication_material 'Olex2 1.5 (Dolomanov et al., 2009)'
_computing_structure_refinement 'SHELXL 2018/3 (Sheldrick, 2015)'
_computing_structure_solution 'SHELXT 2014/5 (Sheldrick, 2014)'
_diffrn_ambient_environment N~2~
_diffrn_ambient_temperature 150.00(10)
_diffrn_detector 'CCD plate'
_diffrn_detector_area_resol_mean 32.5190
_diffrn_detector_type EosS2
_diffrn_measured_fraction_theta_full 0.998
_diffrn_measured_fraction_theta_max 0.988
_diffrn_measurement_details
;
List of Runs (angles in degrees, time in seconds):

  # Type    Start    End  Width  t~exp~   \w     \q     \k     \f   Frames
#--------------------------------------------------------------------------
  1  \w     38.00  68.00   1.00    1.00    --   36.98 -99.00 150.00   30
  2  \w    -13.00  46.00   1.00    1.00    --   36.98 -38.00  90.00   59
  3  \w     27.00  98.00   1.00    1.00    --   36.98  57.00-120.00   71
  4  \w     62.00 108.00   1.00    1.00    --   36.98  19.00  60.00   46
  5  \w    -32.00  54.00   1.00    1.00    --   36.98 -38.00 -60.00   86
  6  \w     28.00  89.00   1.00    1.00    --   36.98-125.00  90.00   61
  7  \w    124.00 150.00   1.00    1.00    --  111.00 111.00 150.00   26
  8  \w    107.00 174.00   1.00    1.00    --  111.00  77.00-180.00   67
  9  \w     91.00 117.00   1.00    1.00    --  111.00 -12.00   0.00   26
 10  \w    152.00 177.00   1.00    1.00    --  111.00  38.00   0.00   25
 11  \w     44.00 128.00   1.00    1.00    --  111.00 -64.00-120.00   84
 12  \w     58.00 106.00   1.00    1.00    --  111.00 -92.00  90.00   48
 13  \w     94.00 120.00   1.00    1.00    --  111.00 -77.00-150.00   26
 14  \w     97.00 130.00   1.00    1.00    --  111.00 -64.00  90.00   33
 15  \w     54.00 103.00   1.00    1.00    --  111.00 -50.00  60.00   49
 16  \w    103.00 129.00   1.00    1.00    --  111.00 -64.00  60.00   26
 17  \w    139.00 177.00   1.00    1.00    --  111.00  12.00 -30.00   38
 18  \w     82.00 124.00   1.00    1.00    --  111.00  12.00 -30.00   42
 19  \w     84.00 111.00   1.00    1.00    --  111.00 -38.00-180.00   27
 20  \w     92.00 133.00   1.00    1.00    --  111.00  38.00   0.00   41
 21  \w     43.00  96.00   1.00    1.00    --  111.00 -92.00-120.00   53
 22  \w     50.00  75.00   1.00    1.00    --  111.00 -38.00-180.00   25
 23  \w     75.00 135.00   1.00    1.00    --  111.00 -25.00   0.00   60
 24  \w     42.00  85.00   1.00    1.00    --  111.00 -38.00  90.00   43
 25  \w     90.00 115.00   1.00    1.00    --  111.00 -38.00  90.00   25
 26  \w     65.00  91.00   1.00    1.00    --  111.00 -77.00-150.00   26
 27  \w     54.00  81.00   1.00    1.00    --  111.00 -64.00  60.00   27
 28  \w     48.00  74.00   1.00    1.00    --  111.00-111.00  90.00   26
 29  \w     46.00  79.00   1.00    1.00    --  111.00 -12.00   0.00   33
;
_diffrn_measurement_device 'four-circle diffractometer'
_diffrn_measurement_device_type 'SuperNova, Dual, Cu at home/near, EosS2'
_diffrn_measurement_method '\w scans'
_diffrn_orient_matrix_type 'CrysAlisPro convention (1999,Acta A55,543-557)'
_diffrn_orient_matrix_UB_11 -0.0474452000
_diffrn_orient_matrix_UB_12 0.0635205000
_diffrn_orient_matrix_UB_13 0.0028277000
_diffrn_orient_matrix_UB_21 -0.0054811000
_diffrn_orient_matrix_UB_22 -0.0817587000
_diffrn_orient_matrix_UB_23 0.0454393000
_diffrn_orient_matrix_UB_31 0.0413578000
_diffrn_orient_matrix_UB_32 0.0620465000
_diffrn_orient_matrix_UB_33 0.0569928000
_diffrn_radiation_monochromator mirror
_diffrn_radiation_probe x-ray
_diffrn_radiation_type 'Cu K\a'
_diffrn_radiation_wavelength 1.54184
_diffrn_reflns_av_R_equivalents 0.0207
_diffrn_reflns_av_unetI/netI 0.0209
_diffrn_reflns_Laue_measured_fraction_full 0.998
_diffrn_reflns_Laue_measured_fraction_max 0.988
_diffrn_reflns_limit_h_max 33
_diffrn_reflns_limit_h_min -33
_diffrn_reflns_limit_k_max 15
_diffrn_reflns_limit_k_min -15
_diffrn_reflns_limit_l_max 29
_diffrn_reflns_limit_l_min -22
_diffrn_reflns_number 21222
_diffrn_reflns_point_group_measured_fraction_full 0.998
_diffrn_reflns_point_group_measured_fraction_max 0.988
_diffrn_reflns_theta_full 67.684
_diffrn_reflns_theta_max 73.922
_diffrn_reflns_theta_min 3.908
_diffrn_source 'micro-focus sealed X-ray tube'
_diffrn_source_type 'SuperNova (Cu) X-ray Source'
_exptl_absorpt_coefficient_mu 4.929
_exptl_absorpt_correction_T_max 0.68814
_exptl_absorpt_correction_T_min 0.66705
_exptl_absorpt_correction_type sphere
_exptl_absorpt_process_details
;
CrysAlisPro 1.171.40.82a (Rigaku Oxford Diffraction, 2020)
Spherical absorption correction
using equivalent radius and absorption coefficient.
Empirical absorption correction using spherical harmonics,
implemented in SCALE3 ABSPACK scaling algorithm.
;
_exptl_crystal_colour red
_exptl_crystal_density_diffrn 1.409
_exptl_crystal_description sphere
_exptl_crystal_F_000 3192
_exptl_crystal_size_max 0.642
_exptl_crystal_size_mid 0.463
_exptl_crystal_size_min 0.286
_exptl_crystal_size_rad 0.226
_refine_diff_density_max 0.419
_refine_diff_density_min -1.121
_refine_diff_density_rms 0.083
_refine_ls_extinction_method none
_refine_ls_goodness_of_fit_ref 1.072
_refine_ls_hydrogen_treatment constr
_refine_ls_matrix_type full
_refine_ls_number_parameters 444
_refine_ls_number_reflns 7280
_refine_ls_number_restraints 0
_refine_ls_restrained_S_all 1.072
_refine_ls_R_factor_all 0.0309
_refine_ls_R_factor_gt 0.0292
_refine_ls_shift/su_max 0.002
_refine_ls_shift/su_mean 0.000
_refine_ls_structure_factor_coef Fsqd
_refine_ls_weighting_details 'w=1/[\s^2^(Fo^2^)+(0.0438P)^2^+9.3788P] where P=(Fo^2^+2Fc^2^)/3'
_refine_ls_weighting_scheme calc
_refine_ls_wR_factor_gt 0.0757
_refine_ls_wR_factor_ref 0.0770
_reflns_Friedel_coverage 0.000
_reflns_number_gt 6907
_reflns_number_total 7280
_reflns_threshold_expression 'I > 2\s(I)'
_cod_data_source_file d2dt03984b4.cif
_cod_data_source_block ljw-kc8-2_scale
_cod_depositor_comments 'Adding full bibliography for 7712131--7712137.cif.'
_cod_database_code 7712136
_shelx_shelxl_version_number 2018/3
_chemical_oxdiff_formula 'C60 H60 P4 O2 Rh2'
_chemical_oxdiff_usercomment 'benz/et2o liquid r.t.'
_shelx_space_group_comment
;
The symmetry employed for this shelxl refinement is uniquely defined
by the following loop, which should always be used as a source of
symmetry information in preference to the above space-group names.
They are only intended as comments.
;
_olex2_refinement_description
;
1. Fixed Uiso
 At 1.2 times of:
  All C(H) groups, All C(H,H) groups
 At 1.5 times of:
  All C(H,H,H) groups
2.a Secondary CH2 refined with riding coordinates:
 C14(H14A,H14B), C2(H2A,H2B), C13(H13A,H13B), C39(H39A,H39B), C38(H38A,H38B)
2.b Aromatic/amide H refined with riding coordinates:
 C20(H20), C00D(H00D), C10(H10), C4(H4), C19(H19), C6(H6), C31(H31), C30(H30),
 C28(H28), C26(H26), C9(H9), C8(H8), C00W(H00W), C34(H34), C5(H5), C35(H35),
 C36(H36), C29(H29), C33(H33), C16(H16), C24(H24), C18(H18), C22(H22), C25(H25),
  C17(H17), C23(H23)
2.c Idealised Me refined as rotating group:
 C40(H40A,H40B,H40C), C37(H37A,H37B,H37C)
;
_ins_header
;
TITL LJW-KC8-2_scale in I2/a 
REM I2/a (#15 in standard setting)
CELL 1.54184  26.993371  12.767316  23.360090  90.0000 115.3755  90.0000
ZERR    6.00   0.000398   0.000139   0.000378   0.0000   0.0019   0.0000
LATT  2
SYMM -x+1/2, y,-z 
SFAC C H O P Rh
UNIT 360.00 360.00 12.00 24.00 12.00
TREF
HKLF 4
END
;
_olex2_submission_special_instructions 'No special instructions were received'
_oxdiff_exptl_absorpt_empirical_details
;
Empirical correction (ABSPACK) includes:
- Absorption correction using spherical harmonics
- Frame scaling
;
_oxdiff_exptl_absorpt_empirical_full_max 1.343
_oxdiff_exptl_absorpt_empirical_full_min 0.785
_publcif_funding_html
;
;

loop_
_space_group_symop_operation_xyz
'x, y, z'
'-x+1/2, y, -z'
'x+1/2, y+1/2, z+1/2'
'-x+1, y+1/2, -z+1/2'
'-x, -y, -z'
'x-1/2, -y, z'
'-x+1/2, -y+1/2, -z+1/2'
'x, -y+1/2, z+1/2'

loop_
_atom_site_label
_atom_site_type_symbol
_atom_site_fract_x
_atom_site_fract_y
_atom_site_fract_z
_atom_site_U_iso_or_equiv
_atom_site_adp_type
_atom_site_occupancy
_atom_site_site_symmetry_order
_atom_site_calc_flag
_atom_site_refinement_flags_posn
_atom_site_refinement_flags_adp
_atom_site_refinement_flags_occupancy
_atom_site_disorder_assembly
_atom_site_disorder_group
Rh1 Rh 0.30250(2) 0.28565(2) 0.51560(2) 0.01746(6) Uani 1 1 d . . . . .
P1 P 0.34515(2) 0.16085(4) 0.59284(2) 0.01769(10) Uani 1 1 d . . . . .
P2 P 0.37492(2) 0.36327(4) 0.50492(2) 0.01878(10) Uani 1 1 d . . . . .
O1 O 0.22422(6) 0.36380(15) 0.38374(8) 0.0383(4) Uani 1 1 d . . . . .
N1 N 0.43084(7) 0.27107(13) 0.68107(8) 0.0205(3) Uani 1 1 d . . . . .
N2 N 0.45250(6) 0.41238(13) 0.62753(8) 0.0197(3) Uani 1 1 d . . . . .
C20 C 0.33337(9) 0.55859(18) 0.51465(11) 0.0293(5) Uani 1 1 d . . . . .
H20 H 0.310505 0.520666 0.527520 0.035 Uiso 1 1 calc R U . . .
O2 O 0.16422(10) 0.61412(19) 0.22817(11) 0.0608(6) Uani 1 1 d . . . . .
C7 C 0.57996(8) 0.32469(17) 0.76793(10) 0.0246(4) Uani 1 1 d . . . . .
C12 C 0.52384(8) 0.33208(15) 0.72338(9) 0.0199(4) Uani 1 1 d . . . . .
C15 C 0.36913(8) 0.50598(16) 0.49593(10) 0.0242(4) Uani 1 1 d . . . . .
C14 C 0.38591(8) 0.20374(16) 0.67614(10) 0.0217(4) Uani 1 1 d . . . . .
H14A H 0.362338 0.241224 0.690908 0.026 Uiso 1 1 calc R U . . .
H14B H 0.400361 0.142780 0.702956 0.026 Uiso 1 1 calc R U . . .
C00D C 0.29189(9) -0.03431(18) 0.57946(11) 0.0288(4) Uani 1 1 d . . . . .
H00D H 0.310825 -0.054739 0.556139 0.035 Uiso 1 1 calc R U . . .
C21 C 0.38836(9) 0.31882(17) 0.43801(10) 0.0246(4) Uani 1 1 d . . . . .
C3 C 0.50893(8) 0.40572(15) 0.67312(9) 0.0203(4) Uani 1 1 d . . . . .
C27 C 0.29954(8) 0.06594(16) 0.60529(9) 0.0212(4) Uani 1 1 d . . . . .
C2 C 0.41745(8) 0.37778(16) 0.65690(9) 0.0205(4) Uani 1 1 d . . . . .
H2A H 0.379425 0.380741 0.626013 0.025 Uiso 1 1 calc R U . . .
H2B H 0.421892 0.424627 0.691462 0.025 Uiso 1 1 calc R U . . .
C10 C 0.50203(9) 0.18487(17) 0.77462(10) 0.0247(4) Uani 1 1 d . . . . .
H10 H 0.477120 0.136621 0.776882 0.030 Uiso 1 1 calc R U . . .
C13 C 0.44503(7) 0.35454(16) 0.56989(9) 0.0202(4) Uani 1 1 d . . . . .
H13A H 0.453750 0.281392 0.580782 0.024 Uiso 1 1 calc R U . . .
H13B H 0.470848 0.381245 0.554677 0.024 Uiso 1 1 calc R U . . .
C1 C 0.24185(8) 0.33217(17) 0.43621(11) 0.0253(4) Uani 1 1 d . . . . .
C11 C 0.48450(8) 0.25966(16) 0.72746(9) 0.0197(4) Uani 1 1 d . . . . .
C4 C 0.54771(8) 0.46749(17) 0.66627(10) 0.0256(4) Uani 1 1 d . . . . .
H4 H 0.537417 0.514487 0.632713 0.031 Uiso 1 1 calc R U . . .
C32 C 0.39247(8) 0.07722(15) 0.57711(10) 0.0212(4) Uani 1 1 d . . . . .
C19 C 0.33157(10) 0.66742(19) 0.51426(12) 0.0376(6) Uani 1 1 d . . . . .
H19 H 0.307704 0.701922 0.527111 0.045 Uiso 1 1 calc R U . . .
C6 C 0.61879(9) 0.39078(19) 0.75977(11) 0.0302(5) Uani 1 1 d . . . . .
H6 H 0.655463 0.387195 0.788665 0.036 Uiso 1 1 calc R U . . .
C31 C 0.25623(9) -0.10417(19) 0.58820(12) 0.0345(5) Uani 1 1 d . . . . .
H31 H 0.251124 -0.170560 0.570183 0.041 Uiso 1 1 calc R U . . .
C30 C 0.22838(9) -0.0759(2) 0.62333(12) 0.0342(5) Uani 1 1 d . . . . .
H30 H 0.205046 -0.123286 0.629654 0.041 Uiso 1 1 calc R U . . .
C28 C 0.27016(10) 0.0942(2) 0.63967(13) 0.0355(5) Uani 1 1 d . . . . .
H28 H 0.273906 0.161303 0.656533 0.043 Uiso 1 1 calc R U . . .
C26 C 0.44066(10) 0.3020(2) 0.44123(12) 0.0345(5) Uani 1 1 d . . . . .
H26 H 0.471311 0.316082 0.478801 0.041 Uiso 1 1 calc R U . . .
C9 C 0.55740(9) 0.18084(19) 0.81949(11) 0.0300(5) Uani 1 1 d . . . . .
H9 H 0.568197 0.130852 0.851504 0.036 Uiso 1 1 calc R U . . .
C8 C 0.59542(9) 0.2487(2) 0.81689(11) 0.0307(5) Uani 1 1 d . . . . .
H8 H 0.631574 0.245154 0.847297 0.037 Uiso 1 1 calc R U . . .
C00W C 0.38719(10) 0.07336(18) 0.51522(11) 0.0292(5) Uani 1 1 d . . . . .
H00W H 0.360215 0.112944 0.483872 0.035 Uiso 1 1 calc R U . . .
C34 C 0.46658(10) -0.0471(2) 0.60761(13) 0.0393(6) Uani 1 1 d . . . . .
H34 H 0.493048 -0.088101 0.638548 0.047 Uiso 1 1 calc R U . . .
C5 C 0.60332(9) 0.45942(18) 0.71036(11) 0.0306(5) Uani 1 1 d . . . . .
H5 H 0.629542 0.501223 0.705646 0.037 Uiso 1 1 calc R U . . .
C35 C 0.46146(10) -0.04896(19) 0.54602(14) 0.0381(6) Uani 1 1 d . . . . .
H35 H 0.484759 -0.090666 0.535806 0.046 Uiso 1 1 calc R U . . .
C36 C 0.42191(11) 0.01081(19) 0.49989(13) 0.0363(5) Uani 1 1 d . . . . .
H36 H 0.418434 0.009310 0.458531 0.044 Uiso 1 1 calc R U . . .
C29 C 0.23528(11) 0.0227(2) 0.64891(14) 0.0417(6) Uani 1 1 d . . . . .
H29 H 0.216524 0.041922 0.672644 0.050 Uiso 1 1 calc R U . . .
C33 C 0.43239(9) 0.01583(19) 0.62320(11) 0.0307(5) Uani 1 1 d . . . . .
H33 H 0.436100 0.017086 0.664653 0.037 Uiso 1 1 calc R U . . .
C16 C 0.40237(10) 0.5641(2) 0.47603(14) 0.0401(6) Uani 1 1 d . . . . .
H16 H 0.426068 0.530320 0.462649 0.048 Uiso 1 1 calc R U . . .
C24 C 0.40292(12) 0.2405(2) 0.33418(12) 0.0406(6) Uani 1 1 d . . . . .
H24 H 0.407533 0.212540 0.300029 0.049 Uiso 1 1 calc R U . . .
C18 C 0.36498(11) 0.7243(2) 0.49493(15) 0.0459(7) Uani 1 1 d . . . . .
H18 H 0.363681 0.797049 0.494639 0.055 Uiso 1 1 calc R U . . .
C22 C 0.34403(12) 0.2977(3) 0.38126(13) 0.0547(9) Uani 1 1 d . . . . .
H22 H 0.308768 0.310097 0.377324 0.066 Uiso 1 1 calc R U . . .
C25 C 0.44774(11) 0.2645(2) 0.38920(12) 0.0381(6) Uani 1 1 d . . . . .
H25 H 0.482860 0.255785 0.391823 0.046 Uiso 1 1 calc R U . . .
C17 C 0.40017(11) 0.6733(2) 0.47610(17) 0.0528(8) Uani 1 1 d . . . . .
H17 H 0.422836 0.711870 0.463241 0.063 Uiso 1 1 calc R U . . .
C40 C 0.08147(15) 0.6526(3) 0.13998(17) 0.0581(8) Uani 1 1 d . . . . .
H40A H 0.099079 0.646734 0.112093 0.087 Uiso 1 1 calc R U . . .
H40B H 0.084131 0.723549 0.154666 0.087 Uiso 1 1 calc R U . . .
H40C H 0.043553 0.633512 0.117622 0.087 Uiso 1 1 calc R U . . .
C23 C 0.35116(14) 0.2579(4) 0.32962(14) 0.0633(10) Uani 1 1 d . . . . .
H23 H 0.320719 0.243102 0.291967 0.076 Uiso 1 1 calc R U . . .
C39 C 0.10902(14) 0.5809(3) 0.19554(16) 0.0568(8) Uani 1 1 d . . . . .
H39A H 0.090742 0.584337 0.223322 0.068 Uiso 1 1 calc R U . . .
H39B H 0.107575 0.509194 0.181188 0.068 Uiso 1 1 calc R U . . .
C38 C 0.19303(18) 0.5575(3) 0.28371(18) 0.0752(11) Uani 1 1 d . . . . .
H38A H 0.194383 0.484045 0.273832 0.090 Uiso 1 1 calc R U . . .
H38B H 0.174864 0.563344 0.311520 0.090 Uiso 1 1 calc R U . . .
C37 C 0.2507(2) 0.6016(4) 0.3161(2) 0.1070(18) Uani 1 1 d . . . . .
H37A H 0.267593 0.599114 0.287377 0.160 Uiso 1 1 calc R U . . .
H37B H 0.271783 0.560790 0.353058 0.160 Uiso 1 1 calc R U . . .
H37C H 0.249063 0.672929 0.328218 0.160 Uiso 1 1 calc R U . . .

loop_
_atom_site_aniso_label
_atom_site_aniso_U_11
_atom_site_aniso_U_22
_atom_site_aniso_U_33
_atom_site_aniso_U_23
_atom_site_aniso_U_13
_atom_site_aniso_U_12
Rh1 0.01167(8) 0.02038(9) 0.01909(9) 0.00115(5) 0.00540(6) 0.00049(4)
P1 0.0143(2) 0.0211(2) 0.0182(2) 0.00132(17) 0.00743(18) -0.00012(17)
P2 0.0141(2) 0.0231(2) 0.0183(2) 0.00244(18) 0.00616(18) 0.00018(17)
O1 0.0205(7) 0.0575(11) 0.0315(9) 0.0223(8) 0.0059(7) -0.0010(7)
N1 0.0161(8) 0.0229(8) 0.0203(8) 0.0021(6) 0.0057(7) -0.0019(6)
N2 0.0154(7) 0.0227(8) 0.0205(8) 0.0004(6) 0.0071(6) -0.0001(6)
C20 0.0265(10) 0.0287(11) 0.0292(11) 0.0018(9) 0.0085(9) 0.0013(8)
O2 0.0676(15) 0.0603(14) 0.0555(13) 0.0102(11) 0.0272(12) 0.0053(11)
C7 0.0197(10) 0.0304(11) 0.0194(10) -0.0053(8) 0.0043(8) -0.0022(8)
C12 0.0196(9) 0.0206(9) 0.0187(9) -0.0036(7) 0.0072(8) -0.0009(7)
C15 0.0170(9) 0.0255(10) 0.0236(10) 0.0044(8) 0.0023(8) 0.0003(7)
C14 0.0180(9) 0.0282(10) 0.0202(9) 0.0009(8) 0.0096(8) -0.0027(7)
C00D 0.0209(10) 0.0354(11) 0.0280(11) -0.0051(9) 0.0084(8) -0.0078(9)
C21 0.0256(10) 0.0278(10) 0.0215(10) 0.0029(8) 0.0112(8) -0.0016(8)
C3 0.0180(9) 0.0205(9) 0.0209(9) -0.0037(7) 0.0070(7) -0.0004(7)
C27 0.0146(8) 0.0260(10) 0.0211(9) 0.0029(8) 0.0057(7) -0.0014(7)
C2 0.0178(9) 0.0245(10) 0.0199(9) 0.0011(7) 0.0087(7) 0.0024(7)
C10 0.0232(10) 0.0268(10) 0.0225(10) 0.0015(8) 0.0082(8) -0.0015(8)
C13 0.0163(9) 0.0244(9) 0.0195(9) 0.0025(7) 0.0073(7) 0.0028(7)
C1 0.0181(9) 0.0276(10) 0.0306(11) 0.0050(9) 0.0109(8) -0.0005(8)
C11 0.0180(9) 0.0232(9) 0.0176(9) -0.0034(7) 0.0076(7) -0.0002(7)
C4 0.0243(10) 0.0240(10) 0.0274(10) -0.0012(8) 0.0100(8) -0.0041(8)
C32 0.0173(9) 0.0210(9) 0.0272(10) -0.0008(8) 0.0114(8) -0.0021(7)
C19 0.0339(12) 0.0287(12) 0.0394(13) -0.0015(10) 0.0055(10) 0.0059(9)
C6 0.0179(9) 0.0382(12) 0.0275(11) -0.0061(9) 0.0031(8) -0.0059(8)
C31 0.0270(11) 0.0316(12) 0.0385(13) -0.0031(10) 0.0080(10) -0.0107(9)
C30 0.0221(10) 0.0398(13) 0.0372(13) 0.0092(10) 0.0094(9) -0.0089(9)
C28 0.0364(12) 0.0321(12) 0.0500(14) -0.0034(11) 0.0299(11) -0.0064(10)
C26 0.0298(12) 0.0458(13) 0.0280(12) -0.0006(10) 0.0123(10) 0.0109(10)
C9 0.0280(11) 0.0343(12) 0.0220(10) 0.0056(9) 0.0051(9) 0.0036(9)
C8 0.0206(10) 0.0389(12) 0.0235(10) 0.0006(9) 0.0008(8) 0.0008(9)
C00W 0.0346(11) 0.0264(10) 0.0309(11) 0.0034(9) 0.0182(9) 0.0045(9)
C34 0.0288(12) 0.0375(13) 0.0467(15) -0.0007(11) 0.0116(11) 0.0130(10)
C5 0.0232(10) 0.0323(11) 0.0358(12) -0.0063(9) 0.0122(9) -0.0108(9)
C35 0.0345(12) 0.0296(12) 0.0604(17) -0.0059(11) 0.0300(12) 0.0036(9)
C36 0.0506(14) 0.0305(12) 0.0414(14) -0.0029(10) 0.0327(12) 0.0008(10)
C29 0.0371(13) 0.0485(15) 0.0534(16) 0.0011(12) 0.0327(12) -0.0078(11)
C33 0.0266(11) 0.0337(12) 0.0306(11) 0.0010(9) 0.0110(9) 0.0059(9)
C16 0.0302(12) 0.0350(13) 0.0587(16) 0.0182(12) 0.0225(12) 0.0055(10)
C24 0.0580(17) 0.0427(14) 0.0303(12) -0.0022(11) 0.0277(12) -0.0055(12)
C18 0.0326(13) 0.0253(12) 0.0611(18) 0.0091(11) 0.0025(12) 0.0012(9)
C22 0.0291(13) 0.110(3) 0.0281(13) -0.0118(15) 0.0148(11) -0.0186(15)
C25 0.0442(14) 0.0427(13) 0.0331(13) 0.0050(11) 0.0220(11) 0.0142(11)
C17 0.0347(14) 0.0364(14) 0.085(2) 0.0243(15) 0.0232(15) 0.0001(11)
C40 0.067(2) 0.0508(17) 0.063(2) -0.0080(15) 0.0339(17) 0.0050(15)
C23 0.0495(18) 0.116(3) 0.0263(13) -0.0198(17) 0.0180(13) -0.0321(19)
C39 0.068(2) 0.0530(18) 0.061(2) -0.0091(15) 0.0389(17) -0.0071(15)
C38 0.095(3) 0.077(3) 0.056(2) 0.0188(19) 0.034(2) 0.034(2)
C37 0.094(4) 0.115(4) 0.074(3) -0.003(3) -0.001(3) 0.027(3)

loop_
_atom_type_symbol
_atom_type_description
_atom_type_scat_dispersion_real
_atom_type_scat_dispersion_imag
_atom_type_scat_source
C C 0.0181 0.0091 'International Tables Vol C Tables 4.2.6.8 and 6.1.1.4'
H H 0.0000 0.0000 'International Tables Vol C Tables 4.2.6.8 and 6.1.1.4'
N N 0.0311 0.0180 'International Tables Vol C Tables 4.2.6.8 and 6.1.1.4'
O O 0.0492 0.0322 'International Tables Vol C Tables 4.2.6.8 and 6.1.1.4'
P P 0.2955 0.4335 'International Tables Vol C Tables 4.2.6.8 and 6.1.1.4'
Rh Rh 0.0927 3.6045 'International Tables Vol C Tables 4.2.6.8 and 6.1.1.4'

loop_
_exptl_crystal_face_index_h
_exptl_crystal_face_index_k
_exptl_crystal_face_index_l
_exptl_crystal_face_perp_dist
-3 0 15 0.1874
-9 -4 13 0.1111
9 4 -13 0.1725
9 5 5 0.3084
-3 -3 -12 0.3049
-12 -6 6 0.1972
8 -7 2 0.1640
-7 7 -1 0.1338
-13 2 -4 0.2515
-14 2 13 0.1466

loop_
_geom_angle_atom_site_label_1
_geom_angle_atom_site_label_2
_geom_angle_atom_site_label_3
_geom_angle
_geom_angle_site_symmetry_1
_geom_angle_site_symmetry_3
_geom_angle_publ_flag
P1 Rh1 Rh1 109.661(13) . 2_556 ?
P2 Rh1 Rh1 147.470(13) . 2_556 ?
P2 Rh1 P1 102.694(17) . . ?
C1 Rh1 Rh1 48.17(6) 2_556 2_556 ?
C1 Rh1 Rh1 50.99(6) . 2_556 ?
C1 Rh1 P1 89.07(6) 2_556 . ?
C1 Rh1 P1 151.54(6) . . ?
C1 Rh1 P2 131.16(6) 2_556 . ?
C1 Rh1 P2 99.81(6) . . ?
C1 Rh1 C1 89.10(10) . 2_556 ?
C14 P1 Rh1 119.15(7) . . ?
C27 P1 Rh1 115.79(6) . . ?
C27 P1 C14 99.47(9) . . ?
C32 P1 Rh1 113.89(7) . . ?
C32 P1 C14 103.43(9) . . ?
C32 P1 C27 102.78(9) . . ?
C15 P2 Rh1 113.97(7) . . ?
C15 P2 C21 104.33(10) . . ?
C15 P2 C13 99.24(9) . . ?
C21 P2 Rh1 116.48(7) . . ?
C21 P2 C13 99.98(9) . . ?
C13 P2 Rh1 120.17(6) . . ?
C14 N1 C2 117.54(16) . . ?
C11 N1 C14 123.65(17) . . ?
C11 N1 C2 113.59(16) . . ?
C3 N2 C2 109.20(15) . . ?
C3 N2 C13 109.51(15) . . ?
C2 N2 C13 114.66(16) . . ?
C15 C20 H20 119.8 . . ?
C19 C20 H20 119.8 . . ?
C19 C20 C15 120.5(2) . . ?
C38 O2 C39 112.6(3) . . ?
C6 C7 C12 118.5(2) . . ?
C8 C7 C12 119.11(19) . . ?
C8 C7 C6 122.35(19) . . ?
C7 C12 C11 119.43(18) . . ?
C3 C12 C7 118.86(18) . . ?
C3 C12 C11 121.53(18) . . ?
C20 C15 P2 118.71(17) . . ?
C16 C15 P2 122.28(18) . . ?
C16 C15 C20 118.8(2) . . ?
P1 C14 H14A 109.5 . . ?
P1 C14 H14B 109.5 . . ?
N1 C14 P1 110.92(14) . . ?
N1 C14 H14A 109.5 . . ?
N1 C14 H14B 109.5 . . ?
H14A C14 H14B 108.0 . . ?
C27 C00D H00D 119.7 . . ?
C31 C00D H00D 119.7 . . ?
C31 C00D C27 120.6(2) . . ?
C26 C21 P2 124.35(17) . . ?
C22 C21 P2 118.12(18) . . ?
C22 C21 C26 117.5(2) . . ?
C12 C3 N2 119.06(17) . . ?
C4 C3 N2 119.84(18) . . ?
C4 C3 C12 121.06(18) . . ?
C00D C27 P1 121.52(16) . . ?
C00D C27 C28 118.1(2) . . ?
C28 C27 P1 120.32(17) . . ?
N1 C2 H2A 109.4 . . ?
N1 C2 H2B 109.4 . . ?
N2 C2 N1 111.25(16) . . ?
N2 C2 H2A 109.4 . . ?
N2 C2 H2B 109.4 . . ?
H2A C2 H2B 108.0 . . ?
C11 C10 H10 119.7 . . ?
C11 C10 C9 120.7(2) . . ?
C9 C10 H10 119.7 . . ?
P2 C13 H13A 108.7 . . ?
P2 C13 H13B 108.7 . . ?
N2 C13 P2 114.24(13) . . ?
N2 C13 H13A 108.7 . . ?
N2 C13 H13B 108.7 . . ?
H13A C13 H13B 107.6 . . ?
Rh1 C1 Rh1 80.84(8) . 2_556 ?
O1 C1 Rh1 126.78(16) . 2_556 ?
O1 C1 Rh1 152.25(17) . . ?
N1 C11 C12 115.50(18) . . ?
C10 C11 N1 125.38(19) . . ?
C10 C11 C12 119.11(18) . . ?
C3 C4 H4 120.1 . . ?
C3 C4 C5 119.8(2) . . ?
C5 C4 H4 120.1 . . ?
C00W C32 P1 117.54(16) . . ?
C00W C32 C33 118.9(2) . . ?
C33 C32 P1 123.49(17) . . ?
C20 C19 H19 119.9 . . ?
C18 C19 C20 120.2(3) . . ?
C18 C19 H19 119.9 . . ?
C7 C6 H6 119.4 . . ?
C5 C6 C7 121.27(19) . . ?
C5 C6 H6 119.4 . . ?
C00D C31 H31 119.7 . . ?
C30 C31 C00D 120.5(2) . . ?
C30 C31 H31 119.7 . . ?
C31 C30 H30 120.2 . . ?
C29 C30 C31 119.6(2) . . ?
C29 C30 H30 120.2 . . ?
C27 C28 H28 119.8 . . ?
C29 C28 C27 120.5(2) . . ?
C29 C28 H28 119.8 . . ?
C21 C26 H26 119.4 . . ?
C25 C26 C21 121.3(2) . . ?
C25 C26 H26 119.4 . . ?
C10 C9 H9 119.3 . . ?
C8 C9 C10 121.4(2) . . ?
C8 C9 H9 119.3 . . ?
C7 C8 H8 119.9 . . ?
C9 C8 C7 120.2(2) . . ?
C9 C8 H8 119.9 . . ?
C32 C00W H00W 119.7 . . ?
C36 C00W C32 120.5(2) . . ?
C36 C00W H00W 119.7 . . ?
C35 C34 H34 119.9 . . ?
C33 C34 H34 119.9 . . ?
C33 C34 C35 120.1(2) . . ?
C4 C5 H5 119.7 . . ?
C6 C5 C4 120.5(2) . . ?
C6 C5 H5 119.7 . . ?
C34 C35 H35 119.9 . . ?
C36 C35 C34 120.1(2) . . ?
C36 C35 H35 119.9 . . ?
C00W C36 H36 120.0 . . ?
C35 C36 C00W 119.9(2) . . ?
C35 C36 H36 120.0 . . ?
C30 C29 C28 120.6(2) . . ?
C30 C29 H29 119.7 . . ?
C28 C29 H29 119.7 . . ?
C32 C33 H33 119.8 . . ?
C34 C33 C32 120.3(2) . . ?
C34 C33 H33 119.8 . . ?
C15 C16 H16 120.0 . . ?
C15 C16 C17 120.0(3) . . ?
C17 C16 H16 120.0 . . ?
C25 C24 H24 120.1 . . ?
C25 C24 C23 119.8(2) . . ?
C23 C24 H24 120.1 . . ?
C19 C18 H18 120.1 . . ?
C17 C18 C19 119.8(2) . . ?
C17 C18 H18 120.1 . . ?
C21 C22 H22 119.4 . . ?
C21 C22 C23 121.2(3) . . ?
C23 C22 H22 119.4 . . ?
C26 C25 H25 120.0 . . ?
C24 C25 C26 119.9(2) . . ?
C24 C25 H25 120.0 . . ?
C16 C17 H17 119.6 . . ?
C18 C17 C16 120.7(3) . . ?
C18 C17 H17 119.6 . . ?
H40A C40 H40B 109.5 . . ?
H40A C40 H40C 109.5 . . ?
H40B C40 H40C 109.5 . . ?
C39 C40 H40A 109.5 . . ?
C39 C40 H40B 109.5 . . ?
C39 C40 H40C 109.5 . . ?
C24 C23 C22 120.3(3) . . ?
C24 C23 H23 119.9 . . ?
C22 C23 H23 119.9 . . ?
O2 C39 C40 107.5(3) . . ?
O2 C39 H39A 110.2 . . ?
O2 C39 H39B 110.2 . . ?
C40 C39 H39A 110.2 . . ?
C40 C39 H39B 110.2 . . ?
H39A C39 H39B 108.5 . . ?
O2 C38 H38A 110.0 . . ?
O2 C38 H38B 110.0 . . ?
O2 C38 C37 108.3(4) . . ?
H38A C38 H38B 108.4 . . ?
C37 C38 H38A 110.0 . . ?
C37 C38 H38B 110.0 . . ?
C38 C37 H37A 109.5 . . ?
C38 C37 H37B 109.5 . . ?
C38 C37 H37C 109.5 . . ?
H37A C37 H37B 109.5 . . ?
H37A C37 H37C 109.5 . . ?
H37B C37 H37C 109.5 . . ?

loop_
_geom_bond_atom_site_label_1
_geom_bond_atom_site_label_2
_geom_bond_distance
_geom_bond_site_symmetry_2
_geom_bond_publ_flag
Rh1 Rh1 2.6065(3) 2_556 ?
Rh1 P1 2.3107(5) . ?
Rh1 P2 2.2986(5) . ?
Rh1 C1 2.052(2) 2_556 ?
Rh1 C1 1.967(2) . ?
P1 C14 1.861(2) . ?
P1 C27 1.837(2) . ?
P1 C32 1.819(2) . ?
P2 C15 1.833(2) . ?
P2 C21 1.839(2) . ?
P2 C13 1.8535(19) . ?
O1 C1 1.180(3) . ?
N1 C14 1.450(2) . ?
N1 C2 1.460(2) . ?
N1 C11 1.396(3) . ?
N2 C3 1.439(2) . ?
N2 C2 1.455(2) . ?
N2 C13 1.472(2) . ?
C20 H20 0.9300 . ?
C20 C15 1.391(3) . ?
C20 C19 1.390(3) . ?
O2 C39 1.417(4) . ?
O2 C38 1.395(4) . ?
C7 C12 1.427(3) . ?
C7 C6 1.421(3) . ?
C7 C8 1.419(3) . ?
C12 C3 1.421(3) . ?
C12 C11 1.442(3) . ?
C15 C16 1.389(3) . ?
C14 H14A 0.9700 . ?
C14 H14B 0.9700 . ?
C00D H00D 0.9300 . ?
C00D C27 1.392(3) . ?
C00D C31 1.390(3) . ?
C21 C26 1.398(3) . ?
C21 C22 1.379(3) . ?
C3 C4 1.374(3) . ?
C27 C28 1.396(3) . ?
C2 H2A 0.9700 . ?
C2 H2B 0.9700 . ?
C10 H10 0.9300 . ?
C10 C11 1.379(3) . ?
C10 C9 1.412(3) . ?
C13 H13A 0.9700 . ?
C13 H13B 0.9700 . ?
C4 H4 0.9300 . ?
C4 C5 1.414(3) . ?
C32 C00W 1.391(3) . ?
C32 C33 1.393(3) . ?
C19 H19 0.9300 . ?
C19 C18 1.376(4) . ?
C6 H6 0.9300 . ?
C6 C5 1.364(3) . ?
C31 H31 0.9300 . ?
C31 C30 1.378(4) . ?
C30 H30 0.9300 . ?
C30 C29 1.370(4) . ?
C28 H28 0.9300 . ?
C28 C29 1.394(3) . ?
C26 H26 0.9300 . ?
C26 C25 1.394(3) . ?
C9 H9 0.9300 . ?
C9 C8 1.364(3) . ?
C8 H8 0.9300 . ?
C00W H00W 0.9300 . ?
C00W C36 1.390(3) . ?
C34 H34 0.9300 . ?
C34 C35 1.385(4) . ?
C34 C33 1.385(3) . ?
C5 H5 0.9300 . ?
C35 H35 0.9300 . ?
C35 C36 1.377(4) . ?
C36 H36 0.9300 . ?
C29 H29 0.9300 . ?
C33 H33 0.9300 . ?
C16 H16 0.9300 . ?
C16 C17 1.395(4) . ?
C24 H24 0.9300 . ?
C24 C25 1.370(4) . ?
C24 C23 1.373(4) . ?
C18 H18 0.9300 . ?
C18 C17 1.370(5) . ?
C22 H22 0.9300 . ?
C22 C23 1.396(4) . ?
C25 H25 0.9300 . ?
C17 H17 0.9300 . ?
C40 H40A 0.9600 . ?
C40 H40B 0.9600 . ?
C40 H40C 0.9600 . ?
C40 C39 1.500(5) . ?
C23 H23 0.9300 . ?
C39 H39A 0.9700 . ?
C39 H39B 0.9700 . ?
C38 H38A 0.9700 . ?
C38 H38B 0.9700 . ?
C38 C37 1.517(6) . ?
C37 H37A 0.9600 . ?
C37 H37B 0.9600 . ?
C37 H37C 0.9600 . ?

loop_
_geom_torsion_atom_site_label_1
_geom_torsion_atom_site_label_2
_geom_torsion_atom_site_label_3
_geom_torsion_atom_site_label_4
_geom_torsion
_geom_torsion_site_symmetry_1
_geom_torsion_site_symmetry_2
_geom_torsion_site_symmetry_3
_geom_torsion_site_symmetry_4
_geom_torsion_publ_flag
Rh1 P1 C14 N1 -60.58(15) . . . . ?
Rh1 P1 C27 C00D 100.24(17) . . . . ?
Rh1 P1 C27 C28 -77.79(19) . . . . ?
Rh1 P1 C32 C00W -18.43(18) . . . . ?
Rh1 P1 C32 C33 163.10(16) . . . . ?
Rh1 P2 C15 C20 18.95(19) . . . . ?
Rh1 P2 C15 C16 -166.44(18) . . . . ?
Rh1 P2 C21 C26 -139.58(19) . . . . ?
Rh1 P2 C21 C22 38.5(2) . . . . ?
Rh1 P2 C13 N2 -67.65(15) . . . . ?
P1 C27 C28 C29 179.6(2) . . . . ?
P1 C32 C00W C36 -179.80(18) . . . . ?
P1 C32 C33 C34 179.16(19) . . . . ?
P2 C15 C16 C17 -173.5(2) . . . . ?
P2 C21 C26 C25 177.6(2) . . . . ?
P2 C21 C22 C23 -176.3(3) . . . . ?
N2 C3 C4 C5 -178.74(19) . . . . ?
C20 C15 C16 C17 1.1(4) . . . . ?
C20 C19 C18 C17 -0.1(4) . . . . ?
C7 C12 C3 N2 179.09(17) . . . . ?
C7 C12 C3 C4 1.4(3) . . . . ?
C7 C12 C11 N1 -178.54(18) . . . . ?
C7 C12 C11 C10 0.2(3) . . . . ?
C7 C6 C5 C4 0.9(4) . . . . ?
C12 C7 C6 C5 -0.5(3) . . . . ?
C12 C7 C8 C9 2.8(3) . . . . ?
C12 C3 C4 C5 -1.1(3) . . . . ?
C15 P2 C21 C26 93.9(2) . . . . ?
C15 P2 C21 C22 -88.1(2) . . . . ?
C15 P2 C13 N2 57.13(16) . . . . ?
C15 C20 C19 C18 0.4(4) . . . . ?
C15 C16 C17 C18 -0.8(5) . . . . ?
C14 P1 C27 C00D -130.78(18) . . . . ?
C14 P1 C27 C28 51.2(2) . . . . ?
C14 P1 C32 C00W -149.24(17) . . . . ?
C14 P1 C32 C33 32.3(2) . . . . ?
C14 N1 C2 N2 -143.63(17) . . . . ?
C14 N1 C11 C12 178.08(18) . . . . ?
C14 N1 C11 C10 -0.6(3) . . . . ?
C00D C27 C28 C29 1.5(4) . . . . ?
C00D C31 C30 C29 1.1(4) . . . . ?
C21 P2 C15 C20 147.07(17) . . . . ?
C21 P2 C15 C16 -38.3(2) . . . . ?
C21 P2 C13 N2 163.59(14) . . . . ?
C21 C26 C25 C24 -1.9(4) . . . . ?
C21 C22 C23 C24 -1.0(6) . . . . ?
C3 N2 C2 N1 -57.8(2) . . . . ?
C3 N2 C13 P2 -176.42(13) . . . . ?
C3 C12 C11 N1 -3.4(3) . . . . ?
C3 C12 C11 C10 175.37(19) . . . . ?
C3 C4 C5 C6 -0.1(3) . . . . ?
C27 P1 C14 N1 172.69(14) . . . . ?
C27 P1 C32 C00W 107.61(17) . . . . ?
C27 P1 C32 C33 -70.9(2) . . . . ?
C27 C00D C31 C30 -0.9(4) . . . . ?
C27 C28 C29 C30 -1.3(4) . . . . ?
C2 N1 C14 P1 73.71(19) . . . . ?
C2 N1 C11 C12 -28.2(2) . . . . ?
C2 N1 C11 C10 153.2(2) . . . . ?
C2 N2 C3 C12 26.5(2) . . . . ?
C2 N2 C3 C4 -155.86(18) . . . . ?
C2 N2 C13 P2 60.45(19) . . . . ?
C10 C9 C8 C7 -0.8(4) . . . . ?
C13 P2 C15 C20 -110.06(17) . . . . ?
C13 P2 C15 C16 64.6(2) . . . . ?
C13 P2 C21 C26 -8.5(2) . . . . ?
C13 P2 C21 C22 169.6(2) . . . . ?
C13 N2 C3 C12 -99.8(2) . . . . ?
C13 N2 C3 C4 77.8(2) . . . . ?
C13 N2 C2 N1 65.5(2) . . . . ?
C11 N1 C14 P1 -133.49(17) . . . . ?
C11 N1 C2 N2 60.9(2) . . . . ?
C11 C12 C3 N2 3.9(3) . . . . ?
C11 C12 C3 C4 -173.72(19) . . . . ?
C11 C10 C9 C8 -1.5(4) . . . . ?
C32 P1 C14 N1 67.01(16) . . . . ?
C32 P1 C27 C00D -24.57(19) . . . . ?
C32 P1 C27 C28 157.40(19) . . . . ?
C32 C00W C36 C35 0.8(4) . . . . ?
C19 C20 C15 P2 173.89(18) . . . . ?
C19 C20 C15 C16 -0.9(3) . . . . ?
C19 C18 C17 C16 0.3(5) . . . . ?
C6 C7 C12 C3 -0.6(3) . . . . ?
C6 C7 C12 C11 174.65(19) . . . . ?
C6 C7 C8 C9 -174.2(2) . . . . ?
C31 C00D C27 P1 -178.50(17) . . . . ?
C31 C00D C27 C28 -0.4(3) . . . . ?
C31 C30 C29 C28 0.0(4) . . . . ?
C26 C21 C22 C23 1.9(5) . . . . ?
C9 C10 C11 N1 -179.6(2) . . . . ?
C9 C10 C11 C12 1.8(3) . . . . ?
C8 C7 C12 C3 -177.76(19) . . . . ?
C8 C7 C12 C11 -2.5(3) . . . . ?
C8 C7 C6 C5 176.5(2) . . . . ?
C00W C32 C33 C34 0.7(3) . . . . ?
C34 C35 C36 C00W 0.2(4) . . . . ?
C35 C34 C33 C32 0.3(4) . . . . ?
C33 C32 C00W C36 -1.3(3) . . . . ?
C33 C34 C35 C36 -0.7(4) . . . . ?
C22 C21 C26 C25 -0.5(4) . . . . ?
C25 C24 C23 C22 -1.4(6) . . . . ?
C23 C24 C25 C26 2.9(4) . . . . ?
C39 O2 C38 C37 -177.9(3) . . . . ?
C38 O2 C39 C40 175.6(3) . . . . ?

loop_
_exptl_oxdiff_crystal_face_indexfrac_h
_exptl_oxdiff_crystal_face_indexfrac_k
_exptl_oxdiff_crystal_face_indexfrac_l
_exptl_oxdiff_crystal_face_x
_exptl_oxdiff_crystal_face_y
_exptl_oxdiff_crystal_face_z
-2.6972 -0.1122 14.5448 0.1620 0.6849 0.7104
-9.4004 -3.9663 13.0131 0.2309 0.9671 0.1068
9.3110 3.9088 -13.0980 -0.2305 -0.9658 -0.1189
8.5452 5.2139 5.1221 -0.0598 -0.2404 0.9688
-2.7814 -2.6556 -11.7697 -0.0700 -0.3024 -0.9506
-11.8879 -6.0058 6.0242 0.1996 0.8299 -0.5210
7.9327 -6.6654 2.3260 -0.7932 0.6072 0.0471
-6.6514 7.4240 -0.6851 0.7852 -0.6016 0.1465
-12.9429 1.6854 -4.0050 0.7098 -0.2488 -0.6590
-13.8173 2.3362 12.6121 0.8396 0.4578 0.2923
